data_7064207
loop_
_publ_author_name
'Ganesh, Yamuna'
'Devaraj , Karthickram'
'Palani, Narasimman'
'Bhuvanesh, Nattamai S. P.'
'Karuppasamy, Sundaravel'

_publ_section_title
;
 Copper(II) Complexes of Dipica and Its Derivatives as Biomimetic Models
 for Phenoxazinone Synthase: Probing the Effect of Central N-cycloalkyl
 Rings on Reactivity
;
_journal_name_full 'New Journal of Chemistry'
_journal_paper_doi 10.1039/D5NJ04085J
_journal_year 2026
_chemical_formula_moiety 'C15 H17 Cl2 Cu N3, 0.5(H2 O)'
_chemical_formula_sum 'C15 H18 Cl2 Cu N3 O0.5'
_chemical_formula_weight 382.76
_space_group_crystal_system triclinic
_space_group_IT_number 2
_space_group_name_Hall '-P 1'
_space_group_name_H-M_alt 'P -1'
_atom_sites_solution_hydrogens mixed
_atom_sites_solution_primary dual
_audit_creation_date 2024-05-29
_audit_creation_method
;
Olex2 1.5
(compiled 2023.08.24 svn.re1ec1418 for OlexSys, GUI svn.r6817)
;
_audit_update_record
;
2025-10-14 deposited with the CCDC.	2025-12-11 downloaded from the CCDC.
;
_cell_angle_alpha 97.283(2)
_cell_angle_beta 102.476(2)
_cell_angle_gamma 90.793(2)
_cell_formula_units_Z 4
_cell_length_a 8.6151(2)
_cell_length_b 13.3450(2)
_cell_length_c 14.5030(3)
_cell_measurement_reflns_used 31242
_cell_measurement_temperature 100.00(10)
_cell_measurement_theta_max 79.1970
_cell_measurement_theta_min 4.2600
_cell_volume 1613.42(6)
_computing_cell_refinement 'CrysAlisPro 1.171.43.98a (Rigaku OD, 2023)'
_computing_data_collection 'CrysAlisPro system (CCD 43.103a 64-bit (release 20-12-2023))'
_computing_data_reduction 'CrysAlisPro 1.171.43.98a (Rigaku OD, 2023)'
_computing_molecular_graphics 'Olex2 1.5 (Dolomanov et al., 2009)'
_computing_publication_material 'Olex2 1.5 (Dolomanov et al., 2009)'
_computing_structure_refinement 'SHELXL 2019/1 (Sheldrick, 2015)'
_computing_structure_solution 'SHELXT  (Sheldrick, 2015)'
_diffrn_ambient_environment N~2~
_diffrn_ambient_temperature 100.00(10)
_diffrn_detector 'Hybrid Pixel Array Detector'
_diffrn_detector_area_resol_mean 10.0000
_diffrn_detector_type HyPix
_diffrn_measured_fraction_theta_full 0.999
_diffrn_measured_fraction_theta_max 0.993
_diffrn_measurement_details
;
List of Runs (angles in degrees, time in seconds):

  # Type    Start    End  Width  t~exp~   \w     \q     \k     \f   Frames
#--------------------------------------------------------------------------
  1  \w     11.00  37.00   0.50    0.05    --   26.00  58.00 175.89   52
  2  \w     16.00  46.00   0.50    0.05    --   30.00  53.00  43.52   60
  3  \w     16.00  42.00   0.50    0.05    --   30.00  55.00   3.55   52
  4  \w     16.00  48.00   0.50    0.05    --   30.00  52.00  74.95   64
  5  \w      5.00  31.00   0.50    0.05    --   22.00  62.00 -40.61   52
  6  \w     20.00  46.00   0.50    0.05    --   34.00  53.00-119.95   52
  7  \w     -1.00  25.00   0.50    0.05    --   18.00  67.00-160.32   52
  8  \w     43.00  94.00   0.50    0.20    --  113.25 -95.00  30.00  102
  9  \w     44.00 108.00   0.50    0.20    --  113.25-108.00 107.00  128
 10  \w     21.00  85.00   0.50    0.05    --   48.16-108.00 107.00  128
 11  \w     46.00  74.00   0.50    0.20    --  113.25 -95.00   0.00   56
 12  \w     77.00 105.00   0.50    0.20    --  113.25 -95.00   0.00   56
 13  \w     44.00  98.00   0.50    0.20    --  113.25-125.00 -60.00  108
 14  \w     42.00  73.00   0.50    0.20    --  113.25 -95.00 -60.00   62
 15  \w     44.00  78.00   0.50    0.20    --  113.25-125.00-120.00   68
 16  \w     79.00 106.00   0.50    0.20    --  113.25 -95.00-180.00   54
 17  \w     34.00  94.00   0.50    0.05    --   48.16-125.00-150.00  120
 18  \w     48.00 104.00   0.50    0.20    --  113.25 -95.00  60.00  112
 19  \w     43.00 105.00   0.50    0.20    --  113.25 -95.00 120.00  124
 20  \w     75.00 105.00   0.50    0.20    --  113.25 -95.00 150.00   60
 21  \w     42.00  67.00   0.50    0.20    --  113.25 -95.00 150.00   50
 22  \w     81.00 106.00   0.50    0.20    --  113.25 -95.00 -60.00   50
 23  \w     79.00 105.00   0.50    0.20    --  113.25 -95.00 -90.00   52
 24  \w     42.00 106.00   0.50    0.20    --  113.25 -95.00-120.00  128
 25  \w     42.00  76.00   0.50    0.20    --  113.25 -95.00-180.00   68
 26  \w    -23.00  63.00   0.50    0.05    --   48.16 -57.00-180.00  172
 27  \w     42.00  67.00   0.50    0.20    --  113.25 -61.00 -60.00   50
 28  \w     46.00  71.00   0.50    0.20    --  113.25 -61.00 120.00   50
 29  \w    106.00 178.00   0.50    0.20    --  113.25  61.00  30.00  144
 30  \w    114.00 174.00   0.50    0.20    --  113.25  77.00  60.00  120
 31  \w    106.00 157.00   0.50    0.20    --  113.25  61.00 120.00  102
 32  \w    107.00 178.00   0.50    0.20    --  113.25  61.00 150.00  142
 33  \w    143.00 169.00   0.50    0.20    --  113.25  61.00 -30.00   52
 34  \w    147.00 173.00   0.50    0.20    --  113.25  61.00 -90.00   52
 35  \w    108.00 178.00   0.50    0.20    --  113.25  61.00-120.00  140
 36  \w    109.00 140.00   0.50    0.20    --  113.25  61.00 -90.00   62
 37  \w    106.00 177.00   0.50    0.20    --  113.25  61.00-180.00  142
 38  \w    109.00 139.00   0.50    0.20    --  113.25  61.00 -60.00   60
 39  \w    104.00 152.00   0.50    0.20    --  113.25  45.00-150.00   96
 40  \w    102.00 129.00   0.50    0.20    --  113.25  45.00 -60.00   54
 41  \w    102.00 128.00   0.50    0.20    --  113.25  45.00-180.00   52
 42  \w    106.00 136.00   0.50    0.20    --  113.25  61.00 -30.00   60
 43  \w    142.00 168.00   0.50    0.20    --  113.25  45.00 -90.00   52
 44  \w    103.00 136.00   0.50    0.20    --  113.25  45.00 -90.00   66
 45  \w    136.00 178.00   0.50    0.20    --  113.25  45.00 -60.00   84
 46  \w    106.00 164.00   0.50    0.20    --  113.25  61.00  90.00  116
 47  \w    146.00 178.00   0.50    0.20    --  113.25  45.00 120.00   64
 48  \w    103.00 129.00   0.50    0.20    --  113.25  45.00 150.00   52
 49  \w    106.00 139.00   0.50    0.20    --  113.25  45.00 120.00   66
 50  \w    141.00 178.00   0.50    0.20    --  113.25  45.00  60.00   74
 51  \w    107.00 135.00   0.50    0.20    --  113.25  45.00  60.00   56
 52  \w    101.00 156.00   0.50    0.20    --  113.25  45.00  30.00  110
 53  \w    101.00 147.00   0.50    0.20    --  113.25  45.00  90.00   92
 54  \w    102.00 154.00   0.50    0.20    --  113.25  45.00   0.00  104
 55  \w    148.00 177.00   0.50    0.20    --  113.25  45.00-120.00   58
 56  \w    146.00 171.00   0.50    0.20    --  113.25  45.00-180.00   50
 57  \w    102.00 130.00   0.50    0.20    --  113.25  45.00-120.00   56
 58  \w    120.00 175.00   0.50    0.20    --  113.25  15.00   0.00  110
 59  \w    109.00 158.00   0.50    0.20    --  113.25  30.00  90.00   98
 60  \w    111.00 166.00   0.50    0.20    --  113.25 125.00 120.00  110
 61  \w    118.00 158.00   0.50    0.20    --  113.25 125.00  60.00   80
 62  \w    119.00 165.00   0.50    0.20    --  113.25 125.00 -30.00   92
 63  \w    104.00 178.00   0.50    0.20    --  113.25 108.00-155.00  148
 64  \w    115.00 164.00   0.50    0.20    --  113.25 125.00-180.00   98
 65  \w    -15.00  11.00   0.50    0.05    --   10.00  83.00  98.76   52
 66  \w    -39.00  25.00   0.50    0.05    --  -48.16  38.00   0.00  128
 67  \w    -82.00 -22.00   0.50    0.20    --  -91.75 108.00-155.00  120
 68  \w    -81.00   0.00   0.50    0.05    --  -48.16 108.00-155.00  162
 69  \w    -54.00 -28.00   0.50    0.05    --  -42.00 -50.00-170.61   52
 70  \w    -61.00 -28.00   0.50    0.05    --  -42.00 -48.00-110.81   66
 71  \w    -54.00 -28.00   0.50    0.05    --  -42.00 -50.00 -23.50   52
 72  \w   -122.00 -37.00   0.50    0.05    --  -50.00 -45.00 -50.43  170
 73  \w   -122.00 -37.00   0.50    0.05    --  -50.00 -45.00  20.88  170
 74  \w    -54.00 -28.00   0.50    0.05    --  -42.00 -50.00  78.26   52
 75  \w    -54.00 -28.00   0.50    0.05    --  -42.00 -50.00 143.08   52
 76  \w   -134.00 -49.00   0.50    0.05    --  -62.00 -47.00 119.30  170
 77  \w   -138.00 -53.00   0.50    0.05    --  -66.00 -47.00 104.71  170
 78  \w   -142.00 -57.00   0.50    0.05    --  -70.00 -47.00  19.90  170
 79  \w   -142.00 -57.00   0.50    0.05    --  -70.00 -47.00  -5.75  170
 80  \w    -83.00 -57.00   0.50    0.05    --  -70.00 -47.00  -5.75   52
 81  \w   -138.00 -53.00   0.50    0.05    --  -66.00 -47.00 -81.50  170
 82  \w   -142.00 -57.00   0.50    0.05    --  -70.00 -47.00-152.64  170
 83  \w    -89.00 -57.00   0.50    0.05    --  -70.00 -47.00-115.88   64
 84  \w   -114.00 -88.00   0.50    0.20    --  -91.75 -47.00 -45.75   52
 85  \w   -110.00 -84.00   0.50    0.20    --  -91.75 -47.00 -77.94   52
 86  \w   -151.00-125.00   0.50    0.20    --  -91.75 -47.00 -45.75   52
 87  \w   -152.00-118.00   0.50    0.20    --  -91.75 -47.00 -77.94   68
 88  \w   -107.00 -81.00   0.50    0.20    --  -91.75 -47.00  29.51   52
 89  \w   -106.00 -81.00   0.50    0.20    --  -91.75 -47.00 -40.10   50
 90  \w   -138.00-112.00   0.50    0.05    --  -78.00 -46.00 -82.95   52
 91  \w   -133.00 -80.00   0.50    0.20    --  -91.75 -46.00-110.94  106
 92  \w   -111.00 -85.00   0.50    0.20    --  -91.75 -47.00 129.79   52
 93  \w   -116.00 -82.00   0.50    0.20    --  -91.75 -47.00 159.56   68
 94  \w   -106.00 -81.00   0.50    0.20    --  -91.75 -47.00 175.10   50
 95  \w   -125.00 -41.00   0.50    0.05    --  -54.00 -46.00 151.15  168
 96  \w   -138.00 -53.00   0.50    0.05    --  -66.00 -46.00 135.89  170
 97  \w   -107.00 -79.00   0.50    0.20    --  -91.75 -46.00  75.08   56
 98  \w   -138.00 -53.00   0.50    0.05    --  -66.00 -46.00  75.99  170
 99  \w   -134.00 -49.00   0.50    0.05    --  -62.00 -46.00  31.92  170
100  \w    -87.00 -61.00   0.50    0.05    --  -74.00 -46.00  31.58   52
101  \w   -118.00 -81.00   0.50    0.20    --  -91.75 -46.00 166.01   74
102  \w   -162.00-132.00   0.50    0.20    --  -91.75 -46.00 166.01   60
103  \w   -100.00 -73.00   0.50    0.20    --  -86.00 -45.00 132.75   54
104  \w    -88.00 -62.00   0.50    0.05    --  -74.00 -46.00 -29.15   52
105  \w    -90.00 -65.00   0.50    0.05    --  -78.00 -46.00 -82.95   50
106  \w   -134.00 -49.00   0.50    0.05    --  -62.00 -46.00-178.96  170
107  \w   -134.00 -49.00   0.50    0.05    --  -62.00 -46.00-178.96  170
108  \w   -120.00 -79.00   0.50    0.20    --  -91.75 -45.00-150.00   82
109  \w   -163.00-126.00   0.50    0.20    --  -91.75 -45.00  -7.45   74
110  \w   -105.00 -79.00   0.50    0.20    --  -91.75 -45.00  -7.45   52
111  \w   -107.00 -76.00   0.50    0.20    --  -90.00 -44.00 -19.29   62
112  \w   -107.00 -79.00   0.50    0.20    --  -91.75 -45.00  43.09   56
113  \w   -104.00 -79.00   0.50    0.20    --  -91.75 -45.00  90.00   50
114  \w   -126.00 -41.00   0.50    0.05    --  -54.00 -44.00  40.14  170
115  \w   -111.00 -76.00   0.50    0.20    --  -90.00 -43.00 179.24   70
116  \w   -102.00 -76.00   0.50    0.20    --  -90.00 -43.00  -0.43   52
117  \w    -97.00 -65.00   0.50    0.05    --  -78.00 -42.00 -49.78   64
118  \w   -103.00 -78.00   0.50    0.20    --  -91.75 -43.00 -79.96   50
119  \w   -106.00 -65.00   0.50    0.05    --  -78.00 -44.00-116.00   82
120  \w   -141.00-115.00   0.50    0.05    --  -78.00 -44.00-116.00   52
121  \w   -133.00 -76.00   0.50    0.20    --  -90.00 -43.00-137.37  114
122  \w   -103.00 -78.00   0.50    0.20    --  -90.00 -41.00 103.50   50
123  \w   -161.00 -82.00   0.50    0.20    --  -91.75-108.00 107.00  158
;
_diffrn_measurement_device 'four-circle diffractometer'
_diffrn_measurement_device_type 'XtaLAB Synergy, Dualflex, HyPix'
_diffrn_measurement_method '\w scans'
_diffrn_orient_matrix_type 'CrysAlisPro convention (1999,Acta A55,543-557)'
_diffrn_orient_matrix_UB_11 0.0176752000
_diffrn_orient_matrix_UB_12 -0.0532323000
_diffrn_orient_matrix_UB_13 -0.0976116000
_diffrn_orient_matrix_UB_21 0.0345654000
_diffrn_orient_matrix_UB_22 -0.0994068000
_diffrn_orient_matrix_UB_23 0.0428358000
_diffrn_orient_matrix_UB_31 -0.1791564000
_diffrn_orient_matrix_UB_32 -0.0294529000
_diffrn_orient_matrix_UB_33 -0.0260918000
_diffrn_radiation_monochromator mirror
_diffrn_radiation_probe x-ray
_diffrn_radiation_type 'Cu K\a'
_diffrn_radiation_wavelength 1.54184
_diffrn_reflns_av_unetI/netI 0.0144
_diffrn_reflns_Laue_measured_fraction_full 0.999
_diffrn_reflns_Laue_measured_fraction_max 0.993
_diffrn_reflns_limit_h_max 9
_diffrn_reflns_limit_h_min -10
_diffrn_reflns_limit_k_max 16
_diffrn_reflns_limit_k_min -16
_diffrn_reflns_limit_l_max 18
_diffrn_reflns_limit_l_min -18
_diffrn_reflns_number 7240
_diffrn_reflns_point_group_measured_fraction_full 0.999
_diffrn_reflns_point_group_measured_fraction_max 0.993
_diffrn_reflns_theta_full 67.684
_diffrn_reflns_theta_max 74.615
_diffrn_reflns_theta_min 3.342
_diffrn_source 'micro-focus sealed X-ray tube'
_diffrn_source_current '1 mA'
_diffrn_source_type 'PhotonJet (Cu) X-ray Source'
_diffrn_source_voltage '50 kV'
_exptl_absorpt_coefficient_mu 4.954
_exptl_absorpt_correction_T_max 1.00000
_exptl_absorpt_correction_T_min 0.32476
_exptl_absorpt_correction_type multi-scan
_exptl_absorpt_process_details
;
CrysAlisPro 1.171.43.98a (Rigaku Oxford Diffraction, 2023) 
Empirical absorption correction using spherical harmonics, 
implemented in SCALE3 ABSPACK scaling algorithm.
;
_exptl_crystal_colour green
_exptl_crystal_colour_primary green
_exptl_crystal_density_diffrn 1.576
_exptl_crystal_description plank
_exptl_crystal_F_000 784
_exptl_crystal_size_max 0.64
_exptl_crystal_size_mid 0.047
_exptl_crystal_size_min 0.041
_refine_diff_density_max 0.606
_refine_diff_density_min -0.586
_refine_diff_density_rms 0.089
_refine_ls_extinction_method none
_refine_ls_goodness_of_fit_ref 1.062
_refine_ls_hydrogen_treatment constr
_refine_ls_matrix_type full
_refine_ls_number_parameters 392
_refine_ls_number_reflns 7240
_refine_ls_number_restraints 0
_refine_ls_restrained_S_all 1.062
_refine_ls_R_factor_all 0.0384
_refine_ls_R_factor_gt 0.0372
_refine_ls_shift/su_max 0.001
_refine_ls_shift/su_mean 0.000
_refine_ls_structure_factor_coef Fsqd
_refine_ls_weighting_details 'w=1/[\s^2^(Fo^2^)+(0.0795P)^2^+0.7686P] where P=(Fo^2^+2Fc^2^)/3'
_refine_ls_weighting_scheme calc
_refine_ls_wR_factor_gt 0.1102
_refine_ls_wR_factor_ref 0.1118
_reflns_Friedel_coverage 0.000
_reflns_number_gt 6892
_reflns_number_total 7240
_reflns_threshold_expression 'I > 2\s(I)'
_twin_special_details
;
Component 2 rotated by 179.9584\% 
around [0.94 -0.02 -0.34] (reciprocal) or [1.00 0.00 0.00] (direct)
;
_cod_data_source_file d5nj04085j2.cif
_cod_data_source_block ksgy32_twin1_hklf4
_cod_original_formula_sum 'C15 H18 Cl2 Cu N3 O0.50'
_cod_database_code 7064207
_shelx_shelxl_version_number 2019/1
_chemical_oxdiff_formula CHNSCuClO
_shelx_space_group_comment
;
The symmetry employed for this shelxl refinement is uniquely defined
by the following loop, which should always be used as a source of
symmetry information in preference to the above space-group names.
They are only intended as comments.
;
_shelx_estimated_absorpt_t_max 0.823
_shelx_estimated_absorpt_t_min 0.144
_olex2_refinement_description
;
1. Twinned data refinement
 Scales: 0.669(2)
 0.331(2)
2. Fixed Uiso
 At 1.2 times of:
  All C(H) groups, All C(H,H) groups
 At 1.5 times of:
  All O(H,H) groups
3.a Free rotating group:
 O1W(H1WA,H1WB)
3.b Ternary CH refined with riding coordinates:
 C13B(H13B), C13(H13)
3.c Secondary CH2 refined with riding coordinates:
 C7B(H7BA,H7BB), C6B(H6BA,H6BB), C6(H6A,H6B), C7(H7A,H7B), C14(H14C,H14D),
 C14B(H14A,H14B), C15(H15C,H15D), C15B(H15A,H15B)
3.d Aromatic/amide H refined with riding coordinates:
 C12B(H12B), C4B(H4B), C1B(H1B), C10B(H10B), C11B(H11B), C12(H12), C2(H2),
 C9B(H9B), C2B(H2B), C1(H1), C3(H3), C4(H4), C3B(H3B), C10(H10), C11(H11),
 C9(H9)
;
_olex2_exptl_crystal_mounting_method 'The crystal was mounted on a MITIGEN holder'
_olex2_submission_original_sample_id KSB_240528_SDc_KSGY32
_olex2_submission_special_instructions 'No special instructions were received'
_oxdiff_exptl_absorpt_empirical_details
;
Empirical correction (ABSPACK) includes:
- Absorption correction using spherical harmonics
- Frame scaling
- Detector area scaling
;
_oxdiff_exptl_absorpt_empirical_full_max 2.834
_oxdiff_exptl_absorpt_empirical_full_min 0.497
_oxdiff_twin_integration_method simultaneous
_oxdiff_twin_items 2

loop_
_space_group_symop_operation_xyz
'x, y, z'
'-x, -y, -z'

loop_
_atom_site_label
_atom_site_type_symbol
_atom_site_fract_x
_atom_site_fract_y
_atom_site_fract_z
_atom_site_U_iso_or_equiv
_atom_site_adp_type
_atom_site_occupancy
_atom_site_site_symmetry_order
_atom_site_calc_flag
_atom_site_refinement_flags_posn
_atom_site_refinement_flags_adp
_atom_site_refinement_flags_occupancy
_atom_site_disorder_assembly
_atom_site_disorder_group
Cu1B Cu 0.80908(4) 0.06897(2) 0.75341(2) 0.01428(10) Uani 1 1 d . . . . .
Cu1 Cu 0.47939(3) 0.43153(2) 0.24039(2) 0.01399(10) Uani 1 1 d . . . . .
Cl1 Cl 0.38643(6) 0.36997(3) 0.37404(3) 0.01724(12) Uani 1 1 d . . . . .
Cl1B Cl 0.61903(6) 0.13120(3) 0.62084(3) 0.01812(12) Uani 1 1 d . . . . .
Cl2B Cl 0.95836(7) 0.19480(4) 0.85581(4) 0.02261(13) Uani 1 1 d . . . . .
Cl2 Cl 0.54956(7) 0.30190(4) 0.14234(4) 0.02310(13) Uani 1 1 d . . . . .
O1W O 0.7150(2) 0.28516(13) 0.48383(13) 0.0279(4) Uani 1 1 d G . . . .
H1WA H 0.626620 0.307583 0.453658 0.042 Uiso 1 1 d G U . . .
H1WB H 0.686018 0.247443 0.522338 0.042 Uiso 1 1 d G U . . .
N1 N 0.2541(2) 0.43812(12) 0.16757(12) 0.0149(3) Uani 1 1 d . . . . .
N3B N 0.9716(2) 0.03516(13) 0.67638(12) 0.0155(3) Uani 1 1 d . . . . .
N3 N 0.6999(2) 0.46954(13) 0.31650(12) 0.0168(4) Uani 1 1 d . . . . .
N2B N 0.7572(2) -0.08655(12) 0.72269(12) 0.0141(3) Uani 1 1 d . . . . .
N2 N 0.4519(2) 0.58657(12) 0.26993(11) 0.0134(3) Uani 1 1 d . . . . .
N1B N 0.6361(2) 0.05973(12) 0.82493(12) 0.0155(3) Uani 1 1 d . . . . .
C5 C 0.1820(3) 0.52123(15) 0.19627(14) 0.0148(4) Uani 1 1 d . . . . .
C5B C 0.5395(3) -0.02351(15) 0.79392(14) 0.0154(4) Uani 1 1 d . . . . .
C8B C 0.9538(3) -0.05915(15) 0.62868(14) 0.0161(4) Uani 1 1 d . . . . .
C12B C 1.0983(3) 0.09440(16) 0.67393(15) 0.0189(4) Uani 1 1 d . . . . .
H12B H 1.110210 0.160847 0.707721 0.023 Uiso 1 1 calc R U . . .
C4B C 0.4065(3) -0.03963(16) 0.83035(15) 0.0184(4) Uani 1 1 d . . . . .
H4B H 0.341178 -0.099580 0.808828 0.022 Uiso 1 1 calc R U . . .
C1B C 0.6036(3) 0.12856(15) 0.89370(14) 0.0180(4) Uani 1 1 d . . . . .
H1B H 0.674357 0.185833 0.917009 0.022 Uiso 1 1 calc R U . . .
C7B C 0.8025(3) -0.11683(15) 0.63016(14) 0.0170(4) Uani 1 1 d . . . . .
H7BA H 0.716114 -0.101927 0.577145 0.020 Uiso 1 1 calc R U . . .
H7BB H 0.819042 -0.190401 0.621810 0.020 Uiso 1 1 calc R U . . .
C6B C 0.5827(2) -0.09559(15) 0.71577(15) 0.0163(4) Uani 1 1 d . . . . .
H6BA H 0.551607 -0.165734 0.721884 0.020 Uiso 1 1 calc R U . . .
H6BB H 0.524947 -0.079564 0.652944 0.020 Uiso 1 1 calc R U . . .
C10B C 1.1951(3) -0.03629(17) 0.57591(15) 0.0200(4) Uani 1 1 d . . . . .
H10B H 1.271882 -0.060834 0.541393 0.024 Uiso 1 1 calc R U . . .
C13B C 0.8393(3) -0.14768(15) 0.79463(14) 0.0161(4) Uani 1 1 d . . . . .
H13B H 0.800324 -0.219994 0.784955 0.019 Uiso 1 1 calc R U . . .
C11B C 1.2112(3) 0.06140(17) 0.62379(15) 0.0205(4) Uani 1 1 d . . . . .
H11B H 1.298492 0.104874 0.622096 0.025 Uiso 1 1 calc R U . . .
C12 C 0.8307(3) 0.41611(17) 0.31638(15) 0.0215(4) Uani 1 1 d . . . . .
H12 H 0.819898 0.349188 0.283664 0.026 Uiso 1 1 calc R U . . .
C6 C 0.2819(2) 0.59485(15) 0.27375(14) 0.0160(4) Uani 1 1 d . . . . .
H6A H 0.248693 0.664502 0.265628 0.019 Uiso 1 1 calc R U . . .
H6B H 0.266677 0.580335 0.336558 0.019 Uiso 1 1 calc R U . . .
C7 C 0.5609(3) 0.61569(15) 0.36442(14) 0.0171(4) Uani 1 1 d . . . . .
H7A H 0.512150 0.595060 0.415343 0.020 Uiso 1 1 calc R U . . .
H7B H 0.580722 0.689942 0.376352 0.020 Uiso 1 1 calc R U . . .
C2 C 0.0096(3) 0.37465(16) 0.06298(15) 0.0209(4) Uani 1 1 d . . . . .
H2 H -0.048251 0.322368 0.017472 0.025 Uiso 1 1 calc R U . . .
C9B C 1.0652(3) -0.09790(16) 0.57908(14) 0.0188(4) Uani 1 1 d . . . . .
H9B H 1.053028 -0.165431 0.547767 0.023 Uiso 1 1 calc R U . . .
C8 C 0.7145(3) 0.56413(16) 0.36484(14) 0.0181(4) Uani 1 1 d . . . . .
C13 C 0.4884(3) 0.64910(15) 0.20044(14) 0.0161(4) Uani 1 1 d . . . . .
H13 H 0.462851 0.721846 0.212162 0.019 Uiso 1 1 calc R U . . .
C2B C 0.4713(3) 0.11884(16) 0.93150(15) 0.0205(4) Uani 1 1 d . . . . .
H2B H 0.449323 0.169318 0.978792 0.025 Uiso 1 1 calc R U . . .
C1 C 0.1696(3) 0.36667(15) 0.10055(14) 0.0175(4) Uani 1 1 d . . . . .
H1 H 0.221922 0.309181 0.078632 0.021 Uiso 1 1 calc R U . . .
C14 C 0.4652(3) 0.60638(16) 0.09690(15) 0.0190(4) Uani 1 1 d . . . . .
H14C H 0.423982 0.651326 0.048674 0.023 Uiso 1 1 calc R U . . .
H14D H 0.430051 0.534325 0.078296 0.023 Uiso 1 1 calc R U . . .
C3 C -0.0653(3) 0.46017(17) 0.09268(15) 0.0209(4) Uani 1 1 d . . . . .
H3 H -0.175518 0.467133 0.068074 0.025 Uiso 1 1 calc R U . . .
C14B C 0.8957(3) -0.10221(16) 0.89701(15) 0.0201(4) Uani 1 1 d . . . . .
H14A H 0.887386 -0.145085 0.946809 0.024 Uiso 1 1 calc R U . . .
H14B H 0.878818 -0.029544 0.913818 0.024 Uiso 1 1 calc R U . . .
C4 C 0.0228(3) 0.53554(16) 0.15883(14) 0.0174(4) Uani 1 1 d . . . . .
H4 H -0.025250 0.595989 0.178149 0.021 Uiso 1 1 calc R U . . .
C3B C 0.3705(3) 0.03316(17) 0.89868(16) 0.0214(4) Uani 1 1 d . . . . .
H3B H 0.277845 0.024770 0.922981 0.026 Uiso 1 1 calc R U . . .
C15 C 0.6306(3) 0.63044(17) 0.15800(16) 0.0225(5) Uani 1 1 d . . . . .
H15C H 0.696525 0.573028 0.176502 0.027 Uiso 1 1 calc R U . . .
H15D H 0.690460 0.689973 0.146895 0.027 Uiso 1 1 calc R U . . .
C10 C 0.9967(3) 0.5528(2) 0.40994(16) 0.0253(5) Uani 1 1 d . . . . .
H10 H 1.098876 0.581678 0.441153 0.030 Uiso 1 1 calc R U . . .
C11 C 0.9811(3) 0.4556(2) 0.36254(16) 0.0256(5) Uani 1 1 d . . . . .
H11 H 1.071991 0.416350 0.361534 0.031 Uiso 1 1 calc R U . . .
C9 C 0.8619(3) 0.60779(18) 0.41157(15) 0.0221(4) Uani 1 1 d . . . . .
H9 H 0.870406 0.674635 0.444335 0.026 Uiso 1 1 calc R U . . .
C15B C 1.0142(3) -0.12986(18) 0.83586(16) 0.0230(5) Uani 1 1 d . . . . .
H15A H 1.069889 -0.074077 0.815389 0.028 Uiso 1 1 calc R U . . .
H15B H 1.078456 -0.189601 0.848374 0.028 Uiso 1 1 calc R U . . .

loop_
_atom_site_aniso_label
_atom_site_aniso_U_11
_atom_site_aniso_U_22
_atom_site_aniso_U_33
_atom_site_aniso_U_23
_atom_site_aniso_U_13
_atom_site_aniso_U_12
Cu1B 0.01555(18) 0.01180(16) 0.01596(16) 0.00059(11) 0.00529(12) -0.00096(12)
Cu1 0.01390(18) 0.01254(16) 0.01491(16) 0.00128(11) 0.00210(12) 0.00125(12)
Cl1 0.0166(2) 0.0190(2) 0.0164(2) 0.00411(17) 0.00337(18) 0.00029(18)
Cl1B 0.0180(3) 0.0190(2) 0.0186(2) 0.00494(17) 0.00511(19) 0.00274(18)
Cl2B 0.0257(3) 0.0196(2) 0.0208(3) -0.00414(18) 0.0056(2) -0.0071(2)
Cl2 0.0278(3) 0.0199(2) 0.0207(3) -0.00179(18) 0.0056(2) 0.0069(2)
O1W 0.0219(9) 0.0294(9) 0.0350(9) 0.0132(7) 0.0070(7) 0.0027(7)
N1 0.0155(9) 0.0140(8) 0.0151(8) 0.0029(6) 0.0028(6) -0.0011(6)
N3B 0.0151(9) 0.0167(8) 0.0145(8) 0.0025(6) 0.0026(7) 0.0008(7)
N3 0.0156(9) 0.0195(8) 0.0168(8) 0.0065(7) 0.0045(7) 0.0014(7)
N2B 0.0143(9) 0.0133(7) 0.0148(8) 0.0012(6) 0.0038(6) -0.0005(6)
N2 0.0133(8) 0.0143(8) 0.0122(8) 0.0015(6) 0.0019(6) -0.0002(6)
N1B 0.0174(9) 0.0123(8) 0.0176(8) 0.0031(6) 0.0049(7) 0.0014(6)
C5 0.0154(10) 0.0154(9) 0.0143(9) 0.0030(7) 0.0044(7) -0.0013(7)
C5B 0.0157(10) 0.0151(9) 0.0147(9) 0.0030(7) 0.0012(8) 0.0004(7)
C8B 0.0157(10) 0.0179(9) 0.0140(9) 0.0038(7) 0.0010(8) 0.0010(8)
C12B 0.0189(11) 0.0196(10) 0.0180(10) 0.0041(8) 0.0030(8) -0.0033(8)
C4B 0.0155(10) 0.0202(10) 0.0200(10) 0.0043(8) 0.0040(8) -0.0001(8)
C1B 0.0225(11) 0.0148(9) 0.0173(10) 0.0025(7) 0.0050(8) 0.0026(8)
C7B 0.0204(11) 0.0153(9) 0.0150(9) -0.0006(7) 0.0051(8) -0.0005(8)
C6B 0.0133(10) 0.0163(9) 0.0191(10) 0.0004(7) 0.0039(8) -0.0010(7)
C10B 0.0155(10) 0.0299(11) 0.0154(9) 0.0041(8) 0.0045(8) 0.0046(8)
C13B 0.0175(11) 0.0132(9) 0.0176(10) 0.0033(7) 0.0033(8) 0.0008(7)
C11B 0.0150(10) 0.0282(11) 0.0195(10) 0.0089(8) 0.0032(8) -0.0016(8)
C12 0.0200(11) 0.0274(11) 0.0203(10) 0.0095(8) 0.0070(8) 0.0066(9)
C6 0.0126(10) 0.0163(9) 0.0178(9) 0.0000(7) 0.0019(8) 0.0016(7)
C7 0.0168(10) 0.0179(9) 0.0142(9) -0.0004(7) 0.0000(8) -0.0020(8)
C2 0.0238(12) 0.0206(10) 0.0160(10) 0.0010(8) 0.0004(8) -0.0059(8)
C9B 0.0180(11) 0.0231(10) 0.0154(9) 0.0029(8) 0.0036(8) 0.0045(8)
C8 0.0172(11) 0.0235(10) 0.0142(9) 0.0058(8) 0.0029(8) -0.0012(8)
C13 0.0172(10) 0.0129(9) 0.0185(10) 0.0035(7) 0.0038(8) -0.0001(7)
C2B 0.0243(12) 0.0199(10) 0.0184(10) 0.0015(8) 0.0079(9) 0.0048(8)
C1 0.0230(11) 0.0146(9) 0.0144(9) 0.0015(7) 0.0032(8) -0.0032(8)
C14 0.0231(11) 0.0183(10) 0.0167(10) 0.0042(8) 0.0056(8) 0.0013(8)
C3 0.0159(11) 0.0283(11) 0.0175(10) 0.0038(8) 0.0013(8) -0.0028(9)
C14B 0.0227(11) 0.0183(10) 0.0181(10) 0.0026(8) 0.0014(8) 0.0009(8)
C4 0.0163(10) 0.0197(10) 0.0168(9) 0.0036(7) 0.0039(8) 0.0007(8)
C3B 0.0180(11) 0.0261(11) 0.0219(10) 0.0050(8) 0.0070(8) 0.0024(9)
C15 0.0202(11) 0.0255(11) 0.0240(11) 0.0083(8) 0.0065(9) 0.0006(9)
C10 0.0142(11) 0.0452(14) 0.0171(10) 0.0107(9) 0.0012(8) -0.0047(10)
C11 0.0172(11) 0.0428(14) 0.0204(11) 0.0132(10) 0.0068(9) 0.0068(10)
C9 0.0196(11) 0.0297(11) 0.0165(10) 0.0056(8) 0.0018(8) -0.0055(9)
C15B 0.0182(11) 0.0271(11) 0.0245(11) 0.0093(9) 0.0027(9) 0.0017(9)

loop_
_atom_type_symbol
_atom_type_description
_atom_type_scat_dispersion_real
_atom_type_scat_dispersion_imag
_atom_type_scat_source
C C 0.0181 0.0091 'International Tables Vol C Tables 4.2.6.8 and 6.1.1.4'
H H 0.0000 0.0000 'International Tables Vol C Tables 4.2.6.8 and 6.1.1.4'
Cl Cl 0.3639 0.7018 'International Tables Vol C Tables 4.2.6.8 and 6.1.1.4'
Cu Cu -1.9646 0.5888 'International Tables Vol C Tables 4.2.6.8 and 6.1.1.4'
N N 0.0311 0.0180 'International Tables Vol C Tables 4.2.6.8 and 6.1.1.4'
O O 0.0492 0.0322 'International Tables Vol C Tables 4.2.6.8 and 6.1.1.4'

loop_
_exptl_crystal_face_index_h
_exptl_crystal_face_index_k
_exptl_crystal_face_index_l
_exptl_crystal_face_perp_dist
0 0 -1 0.0201
0 0 1 0.0211
-1 0 0 0.3171
1 0 0 0.3163
0 -1 0 0.0141
0 1 0 0.0273

loop_
_geom_angle_atom_site_label_1
_geom_angle_atom_site_label_2
_geom_angle_atom_site_label_3
_geom_angle
_geom_angle_site_symmetry_1
_geom_angle_site_symmetry_3
_geom_angle_publ_flag
Cl2B Cu1B Cl1B 113.33(2) . . ?
N3B Cu1B Cl1B 94.08(5) . . ?
N3B Cu1B Cl2B 95.78(5) . . ?
N3B Cu1B N2B 82.37(7) . . ?
N3B Cu1B N1B 163.51(7) . . ?
N2B Cu1B Cl1B 100.90(5) . . ?
N2B Cu1B Cl2B 145.76(5) . . ?
N1B Cu1B Cl1B 90.38(5) . . ?
N1B Cu1B Cl2B 97.00(5) . . ?
N1B Cu1B N2B 81.20(7) . . ?
Cl2 Cu1 Cl1 111.43(2) . . ?
N1 Cu1 Cl1 91.01(5) . . ?
N1 Cu1 Cl2 96.86(5) . . ?
N1 Cu1 N2 81.18(7) . . ?
N3 Cu1 Cl1 94.46(5) . . ?
N3 Cu1 Cl2 96.12(5) . . ?
N3 Cu1 N1 162.97(7) . . ?
N3 Cu1 N2 81.97(7) . . ?
N2 Cu1 Cl1 100.60(5) . . ?
N2 Cu1 Cl2 147.96(5) . . ?
H1WA O1W H1WB 104.5 . . ?
C5 N1 Cu1 113.40(14) . . ?
C5 N1 C1 119.20(18) . . ?
C1 N1 Cu1 127.22(14) . . ?
C8B N3B Cu1B 114.24(14) . . ?
C8B N3B C12B 119.43(18) . . ?
C12B N3B Cu1B 126.17(15) . . ?
C12 N3 Cu1 127.07(16) . . ?
C12 N3 C8 119.1(2) . . ?
C8 N3 Cu1 113.48(14) . . ?
C7B N2B Cu1B 104.99(12) . . ?
C7B N2B C6B 113.01(16) . . ?
C6B N2B Cu1B 103.71(12) . . ?
C13B N2B Cu1B 115.53(12) . . ?
C13B N2B C7B 110.17(16) . . ?
C13B N2B C6B 109.35(16) . . ?
C6 N2 Cu1 104.21(12) . . ?
C6 N2 C7 112.68(16) . . ?
C7 N2 Cu1 103.91(12) . . ?
C13 N2 Cu1 116.21(12) . . ?
C13 N2 C6 109.38(16) . . ?
C13 N2 C7 110.33(16) . . ?
C5B N1B Cu1B 113.32(14) . . ?
C1B N1B Cu1B 127.35(15) . . ?
C1B N1B C5B 119.21(19) . . ?
N1 C5 C6 115.97(18) . . ?
N1 C5 C4 121.65(19) . . ?
C4 C5 C6 122.34(18) . . ?
N1B C5B C4B 121.68(19) . . ?
N1B C5B C6B 115.75(18) . . ?
C4B C5B C6B 122.55(19) . . ?
N3B C8B C7B 115.39(18) . . ?
N3B C8B C9B 121.5(2) . . ?
C9B C8B C7B 123.09(19) . . ?
N3B C12B H12B 119.0 . . ?
N3B C12B C11B 122.0(2) . . ?
C11B C12B H12B 119.0 . . ?
C5B C4B H4B 120.6 . . ?
C3B C4B C5B 118.9(2) . . ?
C3B C4B H4B 120.6 . . ?
N1B C1B H1B 118.9 . . ?
N1B C1B C2B 122.3(2) . . ?
C2B C1B H1B 118.9 . . ?
N2B C7B C8B 109.22(16) . . ?
N2B C7B H7BA 109.8 . . ?
N2B C7B H7BB 109.8 . . ?
C8B C7B H7BA 109.8 . . ?
C8B C7B H7BB 109.8 . . ?
H7BA C7B H7BB 108.3 . . ?
N2B C6B C5B 109.29(17) . . ?
N2B C6B H6BA 109.8 . . ?
N2B C6B H6BB 109.8 . . ?
C5B C6B H6BA 109.8 . . ?
C5B C6B H6BB 109.8 . . ?
H6BA C6B H6BB 108.3 . . ?
C11B C10B H10B 120.4 . . ?
C11B C10B C9B 119.2(2) . . ?
C9B C10B H10B 120.4 . . ?
N2B C13B H13B 114.9 . . ?
N2B C13B C14B 120.83(17) . . ?
N2B C13B C15B 120.17(17) . . ?
C14B C13B H13B 114.9 . . ?
C15B C13B H13B 114.9 . . ?
C15B C13B C14B 60.42(15) . . ?
C12B C11B C10B 118.9(2) . . ?
C12B C11B H11B 120.5 . . ?
C10B C11B H11B 120.5 . . ?
N3 C12 H12 119.0 . . ?
N3 C12 C11 122.0(2) . . ?
C11 C12 H12 119.0 . . ?
N2 C6 C5 109.68(16) . . ?
N2 C6 H6A 109.7 . . ?
N2 C6 H6B 109.7 . . ?
C5 C6 H6A 109.7 . . ?
C5 C6 H6B 109.7 . . ?
H6A C6 H6B 108.2 . . ?
N2 C7 H7A 110.0 . . ?
N2 C7 H7B 110.0 . . ?
N2 C7 C8 108.63(16) . . ?
H7A C7 H7B 108.3 . . ?
C8 C7 H7A 110.0 . . ?
C8 C7 H7B 110.0 . . ?
C1 C2 H2 120.5 . . ?
C1 C2 C3 118.9(2) . . ?
C3 C2 H2 120.5 . . ?
C8B C9B C10B 119.0(2) . . ?
C8B C9B H9B 120.5 . . ?
C10B C9B H9B 120.5 . . ?
N3 C8 C7 115.06(19) . . ?
N3 C8 C9 121.4(2) . . ?
C9 C8 C7 123.6(2) . . ?
N2 C13 H13 114.8 . . ?
N2 C13 C14 120.56(17) . . ?
N2 C13 C15 120.88(17) . . ?
C14 C13 H13 114.8 . . ?
C15 C13 H13 114.8 . . ?
C15 C13 C14 60.50(15) . . ?
C1B C2B H2B 120.8 . . ?
C1B C2B C3B 118.4(2) . . ?
C3B C2B H2B 120.8 . . ?
N1 C1 C2 122.0(2) . . ?
N1 C1 H1 119.0 . . ?
C2 C1 H1 119.0 . . ?
C13 C14 H14C 117.8 . . ?
C13 C14 H14D 117.8 . . ?
C13 C14 C15 59.39(14) . . ?
H14C C14 H14D 115.0 . . ?
C15 C14 H14C 117.8 . . ?
C15 C14 H14D 117.8 . . ?
C2 C3 H3 120.4 . . ?
C2 C3 C4 119.2(2) . . ?
C4 C3 H3 120.4 . . ?
C13B C14B H14A 117.8 . . ?
C13B C14B H14B 117.8 . . ?
C13B C14B C15B 59.68(14) . . ?
H14A C14B H14B 114.9 . . ?
C15B C14B H14A 117.8 . . ?
C15B C14B H14B 117.8 . . ?
C5 C4 C3 119.0(2) . . ?
C5 C4 H4 120.5 . . ?
C3 C4 H4 120.5 . . ?
C4B C3B C2B 119.4(2) . . ?
C4B C3B H3B 120.3 . . ?
C2B C3B H3B 120.3 . . ?
C13 C15 C14 60.11(14) . . ?
C13 C15 H15C 117.8 . . ?
C13 C15 H15D 117.8 . . ?
C14 C15 H15C 117.8 . . ?
C14 C15 H15D 117.8 . . ?
H15C C15 H15D 114.9 . . ?
C11 C10 H10 120.3 . . ?
C11 C10 C9 119.3(2) . . ?
C9 C10 H10 120.3 . . ?
C12 C11 H11 120.5 . . ?
C10 C11 C12 119.0(2) . . ?
C10 C11 H11 120.5 . . ?
C8 C9 C10 119.2(2) . . ?
C8 C9 H9 120.4 . . ?
C10 C9 H9 120.4 . . ?
C13B C15B C14B 59.90(14) . . ?
C13B C15B H15A 117.8 . . ?
C13B C15B H15B 117.8 . . ?
C14B C15B H15A 117.8 . . ?
C14B C15B H15B 117.8 . . ?
H15A C15B H15B 114.9 . . ?

loop_
_geom_bond_atom_site_label_1
_geom_bond_atom_site_label_2
_geom_bond_distance
_geom_bond_site_symmetry_2
_geom_bond_publ_flag
Cu1B Cl1B 2.4798(5) . ?
Cu1B Cl2B 2.2720(6) . ?
Cu1B N3B 1.9944(18) . ?
Cu1B N2B 2.0880(17) . ?
Cu1B N1B 2.0021(18) . ?
Cu1 Cl1 2.4758(5) . ?
Cu1 Cl2 2.2709(5) . ?
Cu1 N1 2.0082(18) . ?
Cu1 N3 2.0022(19) . ?
Cu1 N2 2.0863(16) . ?
O1W H1WA 0.8700 . ?
O1W H1WB 0.8695 . ?
N1 C5 1.343(3) . ?
N1 C1 1.351(3) . ?
N3B C8B 1.347(3) . ?
N3B C12B 1.348(3) . ?
N3 C12 1.342(3) . ?
N3 C8 1.354(3) . ?
N2B C7B 1.486(3) . ?
N2B C6B 1.487(3) . ?
N2B C13B 1.472(2) . ?
N2 C6 1.483(3) . ?
N2 C7 1.487(2) . ?
N2 C13 1.468(2) . ?
N1B C5B 1.347(3) . ?
N1B C1B 1.346(3) . ?
C5 C6 1.499(3) . ?
C5 C4 1.387(3) . ?
C5B C4B 1.386(3) . ?
C5B C6B 1.505(3) . ?
C8B C7B 1.510(3) . ?
C8B C9B 1.387(3) . ?
C12B H12B 0.9500 . ?
C12B C11B 1.380(3) . ?
C4B H4B 0.9500 . ?
C4B C3B 1.385(3) . ?
C1B H1B 0.9500 . ?
C1B C2B 1.379(3) . ?
C7B H7BA 0.9900 . ?
C7B H7BB 0.9900 . ?
C6B H6BA 0.9900 . ?
C6B H6BB 0.9900 . ?
C10B H10B 0.9500 . ?
C10B C11B 1.387(3) . ?
C10B C9B 1.392(3) . ?
C13B H13B 1.0000 . ?
C13B C14B 1.504(3) . ?
C13B C15B 1.500(3) . ?
C11B H11B 0.9500 . ?
C12 H12 0.9500 . ?
C12 C11 1.386(3) . ?
C6 H6A 0.9900 . ?
C6 H6B 0.9900 . ?
C7 H7A 0.9900 . ?
C7 H7B 0.9900 . ?
C7 C8 1.499(3) . ?
C2 H2 0.9500 . ?
C2 C1 1.379(3) . ?
C2 C3 1.386(3) . ?
C9B H9B 0.9500 . ?
C8 C9 1.385(3) . ?
C13 H13 1.0000 . ?
C13 C14 1.507(3) . ?
C13 C15 1.496(3) . ?
C2B H2B 0.9500 . ?
C2B C3B 1.394(3) . ?
C1 H1 0.9500 . ?
C14 H14C 0.9900 . ?
C14 H14D 0.9900 . ?
C14 C15 1.513(3) . ?
C3 H3 0.9500 . ?
C3 C4 1.388(3) . ?
C14B H14A 0.9900 . ?
C14B H14B 0.9900 . ?
C14B C15B 1.511(3) . ?
C4 H4 0.9500 . ?
C3B H3B 0.9500 . ?
C15 H15C 0.9900 . ?
C15 H15D 0.9900 . ?
C10 H10 0.9500 . ?
C10 C11 1.379(4) . ?
C10 C9 1.386(3) . ?
C11 H11 0.9500 . ?
C9 H9 0.9500 . ?
C15B H15A 0.9900 . ?
C15B H15B 0.9900 . ?

loop_
_geom_hbond_atom_site_label_D
_geom_hbond_atom_site_label_H
_geom_hbond_atom_site_label_A
_geom_hbond_distance_DH
_geom_hbond_distance_HA
_geom_hbond_distance_DA
_geom_hbond_angle_DHA
_geom_hbond_site_symmetry_A
_geom_hbond_publ_flag
O1W H1WA Cl1 0.87 2.36 3.2294(18) 179.1 . yes
O1W H1WB Cl1B 0.87 2.38 3.2485(17) 174.5 . yes

loop_
_geom_torsion_atom_site_label_1
_geom_torsion_atom_site_label_2
_geom_torsion_atom_site_label_3
_geom_torsion_atom_site_label_4
_geom_torsion
_geom_torsion_site_symmetry_1
_geom_torsion_site_symmetry_2
_geom_torsion_site_symmetry_3
_geom_torsion_site_symmetry_4
_geom_torsion_publ_flag
Cu1B N3B C8B C7B 8.5(2) . . . . ?
Cu1B N3B C8B C9B -173.82(15) . . . . ?
Cu1B N3B C12B C11B 175.05(15) . . . . ?
Cu1B N2B C7B C8B 38.97(18) . . . . ?
Cu1B N2B C6B C5B -41.46(17) . . . . ?
Cu1B N2B C13B C14B 25.3(2) . . . . ?
Cu1B N2B C13B C15B -46.1(2) . . . . ?
Cu1B N1B C5B C4B -175.58(15) . . . . ?
Cu1B N1B C5B C6B 2.7(2) . . . . ?
Cu1B N1B C1B C2B 173.29(15) . . . . ?
Cu1 N1 C5 C6 2.0(2) . . . . ?
Cu1 N1 C5 C4 -175.48(15) . . . . ?
Cu1 N1 C1 C2 172.45(15) . . . . ?
Cu1 N3 C12 C11 171.46(15) . . . . ?
Cu1 N3 C8 C7 8.9(2) . . . . ?
Cu1 N3 C8 C9 -171.85(16) . . . . ?
Cu1 N2 C6 C5 -40.31(17) . . . . ?
Cu1 N2 C7 C8 43.08(17) . . . . ?
Cu1 N2 C13 C14 29.6(2) . . . . ?
Cu1 N2 C13 C15 -42.1(2) . . . . ?
N1 C5 C6 N2 27.3(2) . . . . ?
N1 C5 C4 C3 2.5(3) . . . . ?
N3B C8B C7B N2B -33.2(2) . . . . ?
N3B C8B C9B C10B -2.4(3) . . . . ?
N3B C12B C11B C10B -1.2(3) . . . . ?
N3 C12 C11 C10 -0.1(3) . . . . ?
N3 C8 C9 C10 -1.0(3) . . . . ?
N2B C13B C14B C15B -109.5(2) . . . . ?
N2B C13B C15B C14B 110.6(2) . . . . ?
N2 C7 C8 N3 -36.4(2) . . . . ?
N2 C7 C8 C9 144.38(19) . . . . ?
N2 C13 C14 C15 -110.5(2) . . . . ?
N2 C13 C15 C14 110.0(2) . . . . ?
N1B C5B C4B C3B 1.6(3) . . . . ?
N1B C5B C6B N2B 27.7(2) . . . . ?
N1B C1B C2B C3B 1.7(3) . . . . ?
C5 N1 C1 C2 -2.4(3) . . . . ?
C5B N1B C1B C2B -2.4(3) . . . . ?
C5B C4B C3B C2B -2.2(3) . . . . ?
C8B N3B C12B C11B 0.0(3) . . . . ?
C12B N3B C8B C7B -175.92(18) . . . . ?
C12B N3B C8B C9B 1.8(3) . . . . ?
C4B C5B C6B N2B -154.04(19) . . . . ?
C1B N1B C5B C4B 0.7(3) . . . . ?
C1B N1B C5B C6B 178.97(17) . . . . ?
C1B C2B C3B C4B 0.6(3) . . . . ?
C7B N2B C6B C5B -154.59(16) . . . . ?
C7B N2B C13B C14B 144.08(19) . . . . ?
C7B N2B C13B C15B 72.6(2) . . . . ?
C7B C8B C9B C10B 175.16(19) . . . . ?
C6B N2B C7B C8B 151.31(16) . . . . ?
C6B N2B C13B C14B -91.1(2) . . . . ?
C6B N2B C13B C15B -162.61(18) . . . . ?
C6B C5B C4B C3B -176.57(19) . . . . ?
C13B N2B C7B C8B -86.03(19) . . . . ?
C13B N2B C6B C5B 82.31(19) . . . . ?
C11B C10B C9B C8B 1.2(3) . . . . ?
C12 N3 C8 C7 -177.29(18) . . . . ?
C12 N3 C8 C9 2.0(3) . . . . ?
C6 N2 C7 C8 155.27(16) . . . . ?
C6 N2 C13 C14 -88.0(2) . . . . ?
C6 N2 C13 C15 -159.72(18) . . . . ?
C6 C5 C4 C3 -174.87(19) . . . . ?
C7 N2 C6 C5 -152.31(16) . . . . ?
C7 N2 C13 C14 147.54(19) . . . . ?
C7 N2 C13 C15 75.8(2) . . . . ?
C7 C8 C9 C10 178.20(19) . . . . ?
C2 C3 C4 C5 -2.6(3) . . . . ?
C9B C8B C7B N2B 149.16(19) . . . . ?
C9B C10B C11B C12B 0.5(3) . . . . ?
C8 N3 C12 C11 -1.4(3) . . . . ?
C13 N2 C6 C5 84.59(19) . . . . ?
C13 N2 C7 C8 -82.2(2) . . . . ?
C1 N1 C5 C6 177.51(17) . . . . ?
C1 N1 C5 C4 0.0(3) . . . . ?
C1 C2 C3 C4 0.4(3) . . . . ?
C3 C2 C1 N1 2.2(3) . . . . ?
C4 C5 C6 N2 -155.26(18) . . . . ?
C11 C10 C9 C8 -0.5(3) . . . . ?
C9 C10 C11 C12 1.0(3) . . . . ?

loop_
_twin_individual_id
_twin_individual_mass_fraction_refined
_oxdiff_twin_reflns_isolated
_oxdiff_twin_reflns_overlapped
_twin_individual_twin_lattice_type
_twin_individual_twin_matrix_11
_twin_individual_twin_matrix_12
_twin_individual_twin_matrix_13
_twin_individual_twin_matrix_21
_twin_individual_twin_matrix_22
_twin_individual_twin_matrix_23
_twin_individual_twin_matrix_31
_twin_individual_twin_matrix_32
_twin_individual_twin_matrix_33
1 0.669(2) 52036 9169 ref 1.0000 0.0000 0.0000 0.0000 1.0000 0.0000 0.0000 0.0000 1.0000
2 0.331(2) 0 9169 nmt 0.9999 0.0008 0.0002 -0.0421 -1.0000 -0.0006 -0.7279 0.0006 -1.0002

loop_
_exptl_oxdiff_crystal_face_indexfrac_h
_exptl_oxdiff_crystal_face_indexfrac_k
_exptl_oxdiff_crystal_face_indexfrac_l
_exptl_oxdiff_crystal_face_x
_exptl_oxdiff_crystal_face_y
_exptl_oxdiff_crystal_face_z
-0.0001 -0.0001 -0.5001 0.0488 -0.0214 0.0131
0.0001 0.0001 0.5001 -0.0488 0.0214 -0.0131
-1.0002 0.0409 0.2286 -0.0422 -0.0288 0.1720
1.0002 -0.0409 -0.2286 0.0422 0.0288 -0.1720
0.0004 -0.9996 0.0006 0.0532 0.0994 0.0293
-0.0004 0.9996 -0.0006 -0.0532 -0.0994 -0.0293
